data_4334951
loop_
_publ_author_name
'Lars-Arne Schaper'
'Lilian Graser'
'Xuhui Wei'
'Rui Zhong'
'Karl \"Ofele'
'Alexander P\"othig'
'Mirza Cokoja'
'Bettina Bechlars'
'Wolfgang A. Herrmann'
'Fritz E. K\"uhn'

_publ_contact_author_address
;
       Department Chemie,
       Lehrstuhl f\"ur Anorganische Chemie,
       Technische Universit\"at M\"unchen,
       Lichtenbergstrasse 4,
       D-85747 Garching bei M\"unchen,
       Germany.
;
_publ_contact_author_email alexander.poethig@tum.de
_publ_contact_author_fax '+49(0)89 289 13473'
_publ_contact_author_name
;
       Alexander Poethig
;
_publ_contact_author_phone '+49(0)89 289 13133'
_publ_section_title
;
 Exploring the Scope of a Novel Ligand Class: Synthesis and Catalytic
 Examination of Metal Complexes with 'Normal' 1,2,3-Triazolylidene Ligands
;
_journal_name_full 'Inorganic Chemistry'
_journal_page_first 6142
_journal_page_last 6152
_journal_paper_doi 10.1021/ic400533u
_journal_volume 52
_journal_year 2013
_chemical_formula_moiety 'C16 H15 Ag Cl N3'
_chemical_formula_sum 'C16 H15 Ag Cl N3'
_chemical_formula_weight 392.63
_space_group_IT_number 2
_symmetry_cell_setting triclinic
_symmetry_Int_Tables_number 2
_symmetry_space_group_name_Hall '-P 1'
_symmetry_space_group_name_H-M 'P -1'
_atom_sites_solution_hydrogens geom
_atom_sites_solution_primary direct
_atom_sites_solution_secondary difmap
_cell_angle_alpha 115.183(2)
_cell_angle_beta 101.493(2)
_cell_angle_gamma 90.792(2)
_cell_formula_units_Z 2
_cell_length_a 5.9205(2)
_cell_length_b 12.1256(6)
_cell_length_c 12.4065(6)
_cell_measurement_reflns_used 4644
_cell_measurement_temperature 123
_cell_measurement_theta_max 24.8570
_cell_measurement_theta_min 3.1626
_cell_volume 784.94(6)
_computing_cell_refinement 'SAINT (Bruker, 2008b)'
_computing_data_collection 'APEX II Control Software (Bruker, 2008a)'
_computing_data_reduction 'SAINT (Bruker, 2008b)'
_computing_molecular_graphics 'PLATON (Spek, 2011)'
_computing_publication_material 'PLATON (Spek, 2011), enCIFer (Allen, 2004)'
_computing_structure_refinement 'SHELXL97 (Sheldrick, 1997)'
_computing_structure_solution 'SHELXS97 (Sheldrick, 1997)'
_diffrn_ambient_temperature 123
_diffrn_detector ' CCD plate '
_diffrn_detector_area_resol_mean 16
_diffrn_measured_fraction_theta_full 0.988
_diffrn_measured_fraction_theta_max 0.988
_diffrn_measurement_device ' \k-geometry diffractometer '
_diffrn_measurement_device_type ' Bruker APEX-II CCD '
_diffrn_measurement_method ' phi- and omega-rotation '
_diffrn_radiation_monochromator graphite
_diffrn_radiation_probe x-ray
_diffrn_radiation_source 'fine-focus sealed-tube'
_diffrn_radiation_type MoK\a
_diffrn_radiation_wavelength 0.71073
_diffrn_reflns_av_R_equivalents 0.0485
_diffrn_reflns_av_sigmaI/netI 0.0457
_diffrn_reflns_limit_h_max 7
_diffrn_reflns_limit_h_min -7
_diffrn_reflns_limit_k_max 14
_diffrn_reflns_limit_k_min -14
_diffrn_reflns_limit_l_max 14
_diffrn_reflns_limit_l_min -14
_diffrn_reflns_number 16030
_diffrn_reflns_reduction_process
;
;
_diffrn_reflns_theta_full 25.46
_diffrn_reflns_theta_max 25.46
_diffrn_reflns_theta_min 1.86
_exptl_absorpt_coefficient_mu 1.450
_exptl_absorpt_correction_T_max 0.944
_exptl_absorpt_correction_T_min 0.516
_exptl_absorpt_correction_type multi-scan
_exptl_absorpt_process_details 'SADABS, Bruker, 2008b'
_exptl_crystal_colour colorless
_exptl_crystal_density_diffrn 1.661
_exptl_crystal_density_method 'Not Measured'
_exptl_crystal_description fragment
_exptl_crystal_F_000 392
_exptl_crystal_size_max 0.520
_exptl_crystal_size_mid 0.050
_exptl_crystal_size_min 0.040
_refine_diff_density_max 0.430
_refine_diff_density_min -0.378
_refine_diff_density_rms 0.086
_refine_ls_extinction_method none
_refine_ls_goodness_of_fit_ref 0.976
_refine_ls_hydrogen_treatment constr
_refine_ls_matrix_type full
_refine_ls_number_parameters 192
_refine_ls_number_reflns 2872
_refine_ls_number_restraints 0
_refine_ls_restrained_S_all 0.976
_refine_ls_R_factor_all 0.0494
_refine_ls_R_factor_gt 0.0297
_refine_ls_shift/su_max 0.000
_refine_ls_shift/su_mean 0.000
_refine_ls_structure_factor_coef Fsqd
_refine_ls_weighting_details 'calc w=1/[\s^2^(Fo^2^)+(0.0312P)^2^]         where P=(Fo^2^+2Fc^2^)/3'
_refine_ls_weighting_scheme calc
_refine_ls_wR_factor_gt 0.0528
_refine_ls_wR_factor_ref 0.0582
_reflns_number_gt 2302
_reflns_number_total 2872
_reflns_threshold_expression I>2\s(I)
_cod_data_source_file ic400533u_si_002.cif
_cod_data_source_block Compound_A1
_cod_original_cell_volume 784.95(6)
_cod_database_code 4334951

loop_
_symmetry_equiv_pos_site_id
_symmetry_equiv_pos_as_xyz
1 x,y,z
2 -x,-y,-z

loop_
_atom_site_aniso_label
_atom_site_aniso_U_11
_atom_site_aniso_U_22
_atom_site_aniso_U_33
_atom_site_aniso_U_23
_atom_site_aniso_U_13
_atom_site_aniso_U_12
Ag1 0.0291(1) 0.0198(1) 0.0268(2) 0.0018(1) 0.0052(1) -0.0040(1)
Cl1 0.0292(4) 0.0220(4) 0.0300(5) 0.0010(4) 0.0039(3) -0.0031(3)
N1 0.0225(13) 0.0204(14) 0.0221(14) 0.0052(12) 0.0021(11) 0.0001(11)
N2 0.0254(14) 0.0200(15) 0.0245(15) 0.0044(12) 0.0047(11) -0.0008(11)
N3 0.0273(14) 0.0202(15) 0.0239(15) 0.0032(12) 0.0069(11) 0.0007(11)
C1 0.0229(16) 0.0232(18) 0.0239(18) 0.0094(15) 0.0001(13) 0.0035(13)
C2 0.0241(16) 0.0193(17) 0.0219(17) 0.0057(15) 0.0003(13) 0.0029(13)
C3 0.0266(16) 0.0185(17) 0.0207(17) 0.0057(14) 0.0018(13) 0.0025(13)
C4 0.0364(19) 0.0263(19) 0.031(2) 0.0067(16) 0.0086(15) -0.0018(14)
C5 0.0412(19) 0.0253(19) 0.0272(19) 0.0049(16) 0.0109(15) 0.0056(15)
C6 0.0348(18) 0.035(2) 0.0274(19) 0.0162(17) 0.0090(14) 0.0094(15)
C7 0.0379(19) 0.034(2) 0.040(2) 0.0216(18) 0.0118(16) -0.0013(15)
C8 0.0420(19) 0.0200(18) 0.0279(19) 0.0093(15) 0.0069(15) 0.0024(14)
C9 0.053(2) 0.054(3) 0.040(2) 0.023(2) 0.0208(18) 0.0087(19)
C10 0.0267(16) 0.0167(16) 0.0196(17) 0.0017(14) 0.0062(13) 0.0013(12)
C11 0.0212(15) 0.0215(18) 0.035(2) 0.0087(16) 0.0036(13) 0.0004(12)
C12 0.0324(18) 0.0257(19) 0.0250(18) 0.0050(16) -0.0039(14) -0.0040(14)
C13 0.044(2) 0.0232(18) 0.0220(18) 0.0031(15) 0.0110(15) -0.0022(15)
C14 0.0336(19) 0.035(2) 0.038(2) 0.0082(18) 0.0153(16) 0.0107(15)
C15 0.0256(17) 0.032(2) 0.0281(19) 0.0056(16) -0.0010(14) 0.0024(14)
C16 0.0250(17) 0.0294(19) 0.0297(19) 0.0092(16) 0.0072(13) -0.0024(13)

loop_
_atom_site_label
_atom_site_type_symbol
_atom_site_thermal_displace_type
_atom_site_fract_x
_atom_site_fract_y
_atom_site_fract_z
_atom_site_occupancy
_atom_site_U_iso_or_equiv
_atom_site_calc_flag
_atom_site_refinement_flags
Ag1 Ag Uani 0.67117(4) 0.99528(2) 0.62580(2) 1.000 0.0285(1) d .
Cl1 Cl Uani 0.82008(12) 1.19043(7) 0.77988(7) 1.000 0.0313(3) d .
N1 N Uani 0.5920(4) 0.7446(2) 0.4058(2) 1.000 0.0236(8) d .
N2 N Uani 0.4651(4) 0.6327(2) 0.3513(2) 1.000 0.0254(8) d .
N3 N Uani 0.3096(4) 0.6305(2) 0.4136(2) 1.000 0.0260(8) d .
C1 C Uani 0.5211(5) 0.8176(3) 0.5055(3) 1.000 0.0245(10) d .
C2 C Uani 0.3410(5) 0.7419(3) 0.5083(3) 1.000 0.0237(10) d .
C3 C Uani 0.1960(5) 0.7706(3) 0.5989(3) 1.000 0.0235(10) d .
C4 C Uani 0.2107(5) 0.8862(3) 0.6937(3) 1.000 0.0332(11) d .
C5 C Uani 0.0748(5) 0.9105(3) 0.7783(3) 1.000 0.0331(11) d .
C6 C Uani -0.0811(5) 0.8205(3) 0.7715(3) 1.000 0.0311(11) d .
C7 C Uani -0.0988(5) 0.7051(3) 0.6755(3) 1.000 0.0350(11) d .
C8 C Uani 0.0370(5) 0.6801(3) 0.5907(3) 1.000 0.0306(11) d .
C9 C Uani -0.2273(6) 0.8480(4) 0.8651(3) 1.000 0.0465(14) d .
C10 C Uani 0.4790(5) 0.5338(3) 0.2370(3) 1.000 0.0231(9) d .
C11 C Uani 0.2852(5) 0.4951(3) 0.1420(3) 1.000 0.0277(10) d .
C12 C Uani 0.2926(5) 0.3978(3) 0.0331(3) 1.000 0.0316(11) d .
C13 C Uani 0.4923(5) 0.3411(3) 0.0188(3) 1.000 0.0317(11) d .
C14 C Uani 0.6846(6) 0.3808(3) 0.1145(3) 1.000 0.0371(11) d .
C15 C Uani 0.6792(5) 0.4770(3) 0.2252(3) 1.000 0.0324(11) d .
C16 C Uani 0.7643(5) 0.7732(3) 0.3484(3) 1.000 0.0293(11) d .
H4 H Uiso 0.31610 0.95010 0.70100 1.000 0.0400 c R
H5 H Uiso 0.08890 0.99090 0.84260 1.000 0.0400 c R
H7 H Uiso -0.20630 0.64180 0.66770 1.000 0.0420 c R
H8 H Uiso 0.02130 0.59990 0.52580 1.000 0.0370 c R
H9A H Uiso -0.14450 0.83260 0.93320 1.000 0.0700 c R
H9B H Uiso -0.37490 0.79510 0.82690 1.000 0.0700 c R
H9C H Uiso -0.25730 0.93410 0.89580 1.000 0.0700 c R
H11 H Uiso 0.14870 0.53510 0.15160 1.000 0.0330 c R
H12 H Uiso 0.15960 0.36950 -0.03270 1.000 0.0380 c R
H13 H Uiso 0.49700 0.27460 -0.05700 1.000 0.0380 c R
H14 H Uiso 0.82190 0.34160 0.10410 1.000 0.0450 c R
H15 H Uiso 0.81050 0.50360 0.29190 1.000 0.0390 c R
H16A H Uiso 0.82000 0.86090 0.39220 1.000 0.0440 c R
H16B H Uiso 0.69280 0.75280 0.26290 1.000 0.0440 c R
H16C H Uiso 0.89510 0.72520 0.35180 1.000 0.0440 c R

loop_
_atom_type_symbol
_atom_type_description
_atom_type_scat_dispersion_real
_atom_type_scat_dispersion_imag
_atom_type_scat_source
C C 0.0033 0.0016 ' International Tables Vol C Tables 4.2.6.8 and 6.1.1.4'
H H 0.0000 0.0000 ' International Tables Vol C Tables 4.2.6.8 and 6.1.1.4'
Ag Ag -0.8971 1.1015 ' International Tables Vol C Tables 4.2.6.8 and 6.1.1.4'
Cl Cl 0.1484 0.1585 ' International Tables Vol C Tables 4.2.6.8 and 6.1.1.4'
N N 0.0061 0.0033 ' International Tables Vol C Tables 4.2.6.8 and 6.1.1.4'

loop_
_geom_angle_atom_site_label_1
_geom_angle_atom_site_label_2
_geom_angle_atom_site_label_3
_geom_angle
_geom_angle_publ_flag
Cl1 Ag1 C1 172.51(10) yes
N2 N1 C1 110.1(2) yes
N2 N1 C16 120.5(2) yes
C1 N1 C16 129.2(3) yes
N1 N2 N3 110.1(2) yes
N1 N2 C10 126.0(2) yes
N3 N2 C10 123.6(3) yes
N2 N3 C2 105.5(2) yes
Ag1 C1 N1 125.0(2) yes
Ag1 C1 C2 132.0(2) yes
N1 C1 C2 102.9(3) yes
N3 C2 C1 111.3(3) yes
N3 C2 C3 119.9(3) yes
C1 C2 C3 128.8(3) no
C2 C3 C4 122.2(3) no
C2 C3 C8 120.3(3) no
C4 C3 C8 117.5(3) no
C3 C4 C5 121.2(3) no
C4 C5 C6 121.6(3) no
C5 C6 C7 117.4(3) no
C5 C6 C9 121.0(3) no
C7 C6 C9 121.6(3) no
C6 C7 C8 121.3(3) no
C3 C8 C7 121.0(3) no
N2 C10 C11 118.1(3) yes
N2 C10 C15 120.3(3) yes
C11 C10 C15 121.6(3) no
C10 C11 C12 119.0(3) no
C11 C12 C13 120.3(3) no
C12 C13 C14 120.0(3) no
C13 C14 C15 120.5(3) no
C10 C15 C14 118.6(3) no
C3 C4 H4 119.00 no
C5 C4 H4 119.00 no
C4 C5 H5 119.00 no
C6 C5 H5 119.00 no
C6 C7 H7 119.00 no
C8 C7 H7 119.00 no
C3 C8 H8 119.00 no
C7 C8 H8 119.00 no
C6 C9 H9A 109.00 no
C6 C9 H9B 109.00 no
C6 C9 H9C 109.00 no
H9A C9 H9B 109.00 no
H9A C9 H9C 109.00 no
H9B C9 H9C 109.00 no
C10 C11 H11 121.00 no
C12 C11 H11 120.00 no
C11 C12 H12 120.00 no
C13 C12 H12 120.00 no
C12 C13 H13 120.00 no
C14 C13 H13 120.00 no
C13 C14 H14 120.00 no
C15 C14 H14 120.00 no
C10 C15 H15 121.00 no
C14 C15 H15 121.00 no
N1 C16 H16A 109.00 no
N1 C16 H16B 109.00 no
N1 C16 H16C 110.00 no
H16A C16 H16B 109.00 no
H16A C16 H16C 109.00 no
H16B C16 H16C 109.00 no

loop_
_geom_bond_atom_site_label_1
_geom_bond_atom_site_label_2
_geom_bond_distance
_geom_bond_publ_flag
Ag1 Cl1 2.3350(9) yes
Ag1 C1 2.084(4) yes
N1 N2 1.361(4) yes
N1 C1 1.332(4) yes
N1 C16 1.469(4) yes
N2 N3 1.321(3) yes
N2 C10 1.435(4) yes
N3 C2 1.340(4) yes
C1 C2 1.413(5) no
C2 C3 1.477(4) no
C3 C4 1.382(5) no
C3 C8 1.393(5) no
C4 C5 1.384(4) no
C5 C6 1.383(5) no
C6 C7 1.384(5) no
C6 C9 1.513(5) no
C7 C8 1.385(4) no
C10 C11 1.379(5) no
C10 C15 1.381(5) no
C11 C12 1.374(5) no
C12 C13 1.380(5) no
C13 C14 1.378(5) no
C14 C15 1.380(5) no
C4 H4 0.9500 no
C5 H5 0.9500 no
C7 H7 0.9500 no
C8 H8 0.9500 no
C9 H9A 0.9800 no
C9 H9B 0.9800 no
C9 H9C 0.9800 no
C11 H11 0.9500 no
C12 H12 0.9500 no
C13 H13 0.9500 no
C14 H14 0.9500 no
C15 H15 0.9500 no
C16 H16A 0.9800 no
C16 H16B 0.9800 no
C16 H16C 0.9800 no

loop_
_geom_hbond_atom_site_label_D
_geom_hbond_atom_site_label_H
_geom_hbond_atom_site_label_A
_geom_hbond_distance_DH
_geom_hbond_distance_HA
_geom_hbond_distance_DA
_geom_hbond_angle_DHA
_geom_hbond_site_symmetry_A
_geom_hbond_publ_flag
C8 H8 N3 0.9500 2.5200 2.848(4) 100.00 . yes
C12 H12 Cl1 0.9500 2.8100 3.688(3) 155.00 1_444 yes

loop_
_geom_torsion_atom_site_label_1
_geom_torsion_atom_site_label_2
_geom_torsion_atom_site_label_3
_geom_torsion_atom_site_label_4
_geom_torsion
_geom_torsion_publ_flag
C1 N1 N2 N3 0.2(3) no
C1 N1 N2 C10 174.7(3) no
C16 N1 N2 N3 -175.2(3) no
C16 N1 N2 C10 -0.7(4) no
N2 N1 C1 Ag1 176.7(2) no
N2 N1 C1 C2 0.1(3) no
C16 N1 C1 Ag1 -8.5(5) no
C16 N1 C1 C2 174.9(3) no
N1 N2 N3 C2 -0.4(3) no
C10 N2 N3 C2 -175.1(3) no
N1 N2 C10 C11 -116.8(4) no
N1 N2 C10 C15 65.5(5) no
N3 N2 C10 C11 57.0(5) no
N3 N2 C10 C15 -120.7(4) no
N2 N3 C2 C1 0.5(4) no
N2 N3 C2 C3 -179.0(3) no
Ag1 C1 C2 N3 -176.6(2) no
Ag1 C1 C2 C3 2.8(6) no
N1 C1 C2 N3 -0.4(4) no
N1 C1 C2 C3 179.1(3) no
N3 C2 C3 C4 -175.7(3) no
N3 C2 C3 C8 4.1(5) no
C1 C2 C3 C4 4.9(6) no
C1 C2 C3 C8 -175.3(4) no
C2 C3 C4 C5 -179.3(3) no
C8 C3 C4 C5 0.9(5) no
C2 C3 C8 C7 179.4(3) no
C4 C3 C8 C7 -0.8(5) no
C3 C4 C5 C6 -0.1(5) no
C4 C5 C6 C7 -0.9(5) no
C4 C5 C6 C9 179.5(3) no
C5 C6 C7 C8 1.1(5) no
C9 C6 C7 C8 -179.4(3) no
C6 C7 C8 C3 -0.2(5) no
N2 C10 C11 C12 -177.8(3) no
C15 C10 C11 C12 -0.1(6) no
N2 C10 C15 C14 178.9(3) no
C11 C10 C15 C14 1.2(6) no
C10 C11 C12 C13 -1.0(6) no
C11 C12 C13 C14 0.9(6) no
C12 C13 C14 C15 0.2(6) no
C13 C14 C15 C10 -1.2(6) no
